data_7129049
loop_
_publ_author_name
'Li, Haizhen'
'Wu, Jinyu'
'Zheng, Jianfeng'
'Li, Wei-Dong Z'

_publ_section_title
;
 Synthesis of polycyclic spiroindolines <i>via</i> the cascade reaction of
 3-(2-isocyanoethyl)indoles.
;
_journal_issue 84
_journal_name_full 'Chemical communications (Cambridge, England)'
_journal_page_first 11092
_journal_page_last 11095
_journal_paper_doi 10.1039/d1cc04576h
_journal_volume 57
_journal_year 2021
_chemical_formula_moiety 'C29 H31 N3 O6'
_chemical_formula_sum 'C29 H31 N3 O6'
_chemical_formula_weight 517.57
_space_group_crystal_system monoclinic
_space_group_IT_number 15
_space_group_name_Hall '-I 2ya'
_space_group_name_H-M_alt 'I 1 2/a 1'
_atom_sites_solution_hydrogens geom
_atom_sites_solution_primary direct
_audit_creation_date 2021-09-16
_audit_creation_method
;
Olex2 1.2
(compiled 2018.05.29 svn.r3508 for OlexSys, GUI svn.r5506)
;
_audit_update_record
;
2021-09-17 deposited with the CCDC.	2021-09-29 downloaded from the CCDC.
;
_cell_angle_alpha 90
_cell_angle_beta 105.329(13)
_cell_angle_gamma 90
_cell_formula_units_Z 8
_cell_length_a 15.8169(18)
_cell_length_b 16.0922(13)
_cell_length_c 23.146(2)
_cell_measurement_reflns_used 2666
_cell_measurement_temperature 293(2)
_cell_measurement_theta_max 25.2980
_cell_measurement_theta_min 3.3320
_cell_volume 5681.7(10)
_computing_cell_refinement
;
CrysAlisPro, Agilent Technologies,
Version 1.171.37.34 (release 22-05-2014 CrysAlis171 .NET)
(compiled May 22 2014,16:03:01)
;
_computing_data_collection
;
CrysAlisPro, Agilent Technologies,
Version 1.171.37.34 (release 22-05-2014 CrysAlis171 .NET)
(compiled May 22 2014,16:03:01)
;
_computing_data_reduction
;
CrysAlisPro, Agilent Technologies,
Version 1.171.37.34 (release 22-05-2014 CrysAlis171 .NET)
(compiled May 22 2014,16:03:01)
;
_computing_molecular_graphics 'Olex2 (Dolomanov et al., 2009)'
_computing_publication_material 'Olex2 (Dolomanov et al., 2009)'
_computing_structure_refinement 'ShelXL (Sheldrick, 2015)'
_computing_structure_solution 'ShelXS (Sheldrick, 2008)'
_diffrn_ambient_temperature 293.15
_diffrn_detector 'CCD plate'
_diffrn_detector_area_resol_mean 16.0874
_diffrn_detector_type Eos
_diffrn_measured_fraction_theta_full 0.998
_diffrn_measured_fraction_theta_max 0.998
_diffrn_measurement_details
;
#__ type_ start__ end____ width___ exp.time_
  1 omega  -25.00   21.20   0.7000   45.0000
omega____ theta____ kappa____ phi______ frames
    -      -15.4773  -99.0000 -120.0000 66

#__ type_ start__ end____ width___ exp.time_
  2 omega  -52.00   33.40   0.7000   45.0000
omega____ theta____ kappa____ phi______ frames
    -       17.5086  -38.0000   90.0000 122

#__ type_ start__ end____ width___ exp.time_
  3 omega  -12.00   88.10   0.7000   45.0000
omega____ theta____ kappa____ phi______ frames
    -       17.5086   19.0000   90.0000 143
;
_diffrn_measurement_device 'four-circle diffractometer'
_diffrn_measurement_device_type 'Xcalibur, Eos'
_diffrn_measurement_method '\w scans'
_diffrn_orient_matrix_UB_11 0.0444282000
_diffrn_orient_matrix_UB_12 -0.0039733000
_diffrn_orient_matrix_UB_13 -0.0005497000
_diffrn_orient_matrix_UB_21 0.0134660000
_diffrn_orient_matrix_UB_22 0.0057305000
_diffrn_orient_matrix_UB_23 0.0315051000
_diffrn_orient_matrix_UB_31 -0.0022501000
_diffrn_orient_matrix_UB_32 -0.0435164000
_diffrn_orient_matrix_UB_33 0.0042054000
_diffrn_radiation_monochromator graphite
_diffrn_radiation_probe x-ray
_diffrn_radiation_type MoK\a
_diffrn_radiation_wavelength 0.71073
_diffrn_reflns_av_R_equivalents 0.0296
_diffrn_reflns_av_unetI/netI 0.0642
_diffrn_reflns_Laue_measured_fraction_full 0.998
_diffrn_reflns_Laue_measured_fraction_max 0.998
_diffrn_reflns_limit_h_max 11
_diffrn_reflns_limit_h_min -19
_diffrn_reflns_limit_k_max 20
_diffrn_reflns_limit_k_min -16
_diffrn_reflns_limit_l_max 28
_diffrn_reflns_limit_l_min -24
_diffrn_reflns_number 13458
_diffrn_reflns_point_group_measured_fraction_full 0.998
_diffrn_reflns_point_group_measured_fraction_max 0.998
_diffrn_reflns_theta_full 25.242
_diffrn_reflns_theta_max 26.371
_diffrn_reflns_theta_min 3.016
_diffrn_source 'Enhance (Mo) X-ray Source'
_exptl_absorpt_coefficient_mu 0.085
_exptl_absorpt_correction_T_max 1.00000
_exptl_absorpt_correction_T_min 0.96967
_exptl_absorpt_correction_type multi-scan
_exptl_absorpt_process_details
;
CrysAlisPro, Agilent Technologies,
Version 1.171.37.34 (release 22-05-2014 CrysAlis171 .NET)
(compiled May 22 2014,16:03:01)
Empirical absorption correction using spherical harmonics,
 implemented in SCALE3 ABSPACK scaling algorithm.
;
_exptl_crystal_density_diffrn 1.210
_exptl_crystal_density_method 'not measured'
_exptl_crystal_F_000 2192
_exptl_crystal_size_max 0.35
_exptl_crystal_size_mid 0.3
_exptl_crystal_size_min 0.25
_refine_diff_density_max 0.360
_refine_diff_density_min -0.245
_refine_diff_density_rms 0.043
_refine_ls_extinction_method none
_refine_ls_goodness_of_fit_ref 1.049
_refine_ls_hydrogen_treatment constr
_refine_ls_matrix_type full
_refine_ls_number_parameters 351
_refine_ls_number_reflns 5791
_refine_ls_number_restraints 4
_refine_ls_restrained_S_all 1.053
_refine_ls_R_factor_all 0.1098
_refine_ls_R_factor_gt 0.0639
_refine_ls_shift/su_max 0.003
_refine_ls_shift/su_mean 0.000
_refine_ls_structure_factor_coef Fsqd
_refine_ls_weighting_details 'w=1/[\s^2^(Fo^2^)+(0.0884P)^2^] where P=(Fo^2^+2Fc^2^)/3'
_refine_ls_weighting_scheme calc
_refine_ls_wR_factor_gt 0.1670
_refine_ls_wR_factor_ref 0.1906
_reflns_Friedel_coverage 0.000
_reflns_number_gt 3381
_reflns_number_total 5791
_reflns_threshold_expression 'I > 2\s(I)'
_cod_data_source_file d1cc04576h2.cif
_cod_data_source_block 210818_s1_lgg
_cod_depositor_comments 'Adding full bibliography for 7129048--7129049.cif.'
_cod_original_cell_volume 5681.8(10)
_cod_database_code 7129049
_shelx_shelxl_version_number 2018/3
_chemical_oxdiff_formula c12h12n2o3
_shelx_space_group_comment
;
The symmetry employed for this shelxl refinement is uniquely defined
by the following loop, which should always be used as a source of
symmetry information in preference to the above space-group names.
They are only intended as comments.
;
_shelx_estimated_absorpt_t_max 0.979
_shelx_estimated_absorpt_t_min 0.971
_reflns_odcompleteness_completeness 99.73
_reflns_odcompleteness_iscentric 1
_reflns_odcompleteness_theta 26.32
_olex2_refinement_description
;
1. Fixed Uiso
 At 1.2 times of:
  All C(H) groups, All C(H,H) groups, All C(H,H,H,H) groups
 At 1.5 times of:
  All C(H,H,H) groups
2. Restrained distances
 C28-O6 = C28-C29 = C28-C29A = C25-C26A
 1.55 with sigma of 0.02
 H29B-H29F
 1.37 with sigma of 0.02
 H29C-H29E
 1.2 with sigma of 0.02
 H26A-H26D
 1.64 with sigma of 0.02
 H25B-H26F
 1.38 with sigma of 0.02
3. Uiso/Uaniso restraints and constraints
Uanis(C29) = Uanis(C29A)
Uanis(C26) = Uanis(C26A)
Uanis(C26A) = Uanis(C26) = Uanis(C29A) = Uanis(C29)
4. Others
 Sof(H28C)=Sof(H28D)=Sof(C29A)=Sof(H29D)=Sof(H29E)=Sof(H29F)=1-FVAR(1)
 Sof(H28A)=Sof(H28B)=Sof(C29)=Sof(H29A)=Sof(H29B)=Sof(H29C)=FVAR(1)
 Sof(H25C)=Sof(H25D)=Sof(C26A)=Sof(H26D)=Sof(H26E)=Sof(H26F)=1-FVAR(2)
 Sof(H25A)=Sof(H25B)=Sof(C26)=Sof(H26A)=Sof(H26B)=Sof(H26C)=FVAR(2)
5.a Ternary CH refined with riding coordinates:
 C7(H7), C11(H11)
5.b Secondary CH2 refined with riding coordinates:
 C9(H9A,H9B), C10(H10A,H10B), C25(H25A,H25B), C25(H25C,H25D), C28(H28A,H28B),
 C28(H28C,H28D)
5.c Aromatic/amide H refined with riding coordinates:
 C2(H2), C3(H3), C4(H4), C5(H5), C19(H19), C20(H20), C21(H21), C22(H22),
 C23(H23)
5.d Idealised Me refined as rotating group:
 C15(H15A,H15B,H15C), C17(H17A,H17B,H17C), C26(H26A,H26B,H26C), C29(H29A,H29B,
 H29C), C29A(H29D,H29E,H29F), C26A(H26D,H26E,H26F)
;
_olex2_submission_special_instructions 'No special instructions were received'

loop_
_space_group_symop_operation_xyz
'x, y, z'
'-x+1/2, y, -z'
'x+1/2, y+1/2, z+1/2'
'-x+1, y+1/2, -z+1/2'
'-x, -y, -z'
'x-1/2, -y, z'
'-x+1/2, -y+1/2, -z+1/2'
'x, -y+1/2, z+1/2'

loop_
_atom_site_label
_atom_site_type_symbol
_atom_site_fract_x
_atom_site_fract_y
_atom_site_fract_z
_atom_site_U_iso_or_equiv
_atom_site_adp_type
_atom_site_occupancy
_atom_site_site_symmetry_order
_atom_site_calc_flag
_atom_site_refinement_flags_posn
_atom_site_refinement_flags_adp
_atom_site_refinement_flags_occupancy
_atom_site_disorder_assembly
_atom_site_disorder_group
O1 O 0.44086(16) 0.10898(14) 0.49737(9) 0.0788(7) Uani 1 1 d . . . . .
O2 O 0.51574(19) -0.02184(13) 0.16467(9) 0.0887(8) Uani 1 1 d . . . . .
O3 O 0.31540(14) -0.05950(12) 0.28098(10) 0.0718(6) Uani 1 1 d . . . . .
O4 O 0.30232(15) 0.01846(13) 0.19995(9) 0.0733(6) Uani 1 1 d . . . . .
O5 O 0.24349(14) 0.10548(14) 0.31028(12) 0.0825(7) Uani 1 1 d . . . . .
O6 O 0.34050(13) 0.20755(12) 0.32148(10) 0.0638(6) Uani 1 1 d D . . . .
N1 N 0.45670(13) 0.09220(12) 0.40419(9) 0.0411(5) Uani 1 1 d . . . . .
N2 N 0.52658(14) -0.04623(11) 0.26108(9) 0.0415(5) Uani 1 1 d . . . . .
N3 N 0.41919(12) 0.12655(11) 0.25119(8) 0.0367(5) Uani 1 1 d . . . . .
C1 C 0.58709(16) 0.11326(15) 0.38072(10) 0.0405(6) Uani 1 1 d . . . . .
C2 C 0.66602(17) 0.15165(17) 0.38365(12) 0.0510(7) Uani 1 1 d . . . . .
H2 H 0.703073 0.131340 0.361730 0.061 Uiso 1 1 calc R . . . .
C3 C 0.6891(2) 0.2209(2) 0.41973(13) 0.0648(8) Uani 1 1 d . . . . .
H3 H 0.742088 0.247513 0.422073 0.078 Uiso 1 1 calc R . . . .
C4 C 0.6344(2) 0.25049(19) 0.45211(13) 0.0640(8) Uani 1 1 d . . . . .
H4 H 0.650473 0.297622 0.475706 0.077 Uiso 1 1 calc R . . . .
C5 C 0.55528(19) 0.21140(17) 0.45033(11) 0.0531(7) Uani 1 1 d . . . . .
H5 H 0.518692 0.231110 0.472786 0.064 Uiso 1 1 calc R . . . .
C6 C 0.53304(16) 0.14263(15) 0.41422(11) 0.0417(6) Uani 1 1 d . . . . .
C7 C 0.45001(15) 0.04163(14) 0.34978(10) 0.0362(5) Uani 1 1 d . . . . .
H7 H 0.431857 -0.014728 0.357197 0.043 Uiso 1 1 calc R . . . .
C8 C 0.54601(15) 0.03820(14) 0.34447(10) 0.0374(6) Uani 1 1 d . . . . .
C9 C 0.58552(17) -0.04651(15) 0.36551(11) 0.0460(6) Uani 1 1 d . . . . .
H9A H 0.648860 -0.045526 0.373328 0.055 Uiso 1 1 calc R . . . .
H9B H 0.570037 -0.064178 0.401455 0.055 Uiso 1 1 calc R . . . .
C10 C 0.54471(18) -0.10255(15) 0.31324(11) 0.0483(7) Uani 1 1 d . . . . .
H10A H 0.584914 -0.146349 0.309224 0.058 Uiso 1 1 calc R . . . .
H10B H 0.491062 -0.127452 0.317914 0.058 Uiso 1 1 calc R . . . .
C11 C 0.55148(15) 0.03966(13) 0.27980(10) 0.0357(6) Uani 1 1 d . . . . .
H11 H 0.612398 0.049201 0.279111 0.043 Uiso 1 1 calc R . . . .
C12 C 0.49361(15) 0.10683(13) 0.24341(10) 0.0353(5) Uani 1 1 d . . . . .
C13 C 0.38281(15) 0.07685(14) 0.29193(10) 0.0371(6) Uani 1 1 d . . . . .
C14 C 0.41940(19) 0.07129(17) 0.44960(13) 0.0521(7) Uani 1 1 d . . . . .
C15 C 0.3538(2) 0.00174(19) 0.43899(14) 0.0676(9) Uani 1 1 d . . . . .
H15A H 0.313379 0.008153 0.400221 0.101 Uiso 1 1 calc GR . . . .
H15B H 0.322345 0.003048 0.469218 0.101 Uiso 1 1 calc GR . . . .
H15C H 0.383771 -0.050464 0.440764 0.101 Uiso 1 1 calc GR . . . .
C16 C 0.5130(2) -0.07137(16) 0.20396(13) 0.0549(7) Uani 1 1 d . . . . .
C17 C 0.4941(3) -0.16131(18) 0.19171(16) 0.0818(11) Uani 1 1 d . . . . .
H17A H 0.547658 -0.192405 0.203861 0.123 Uiso 1 1 calc GR . . . .
H17B H 0.468257 -0.169302 0.149631 0.123 Uiso 1 1 calc GR . . . .
H17C H 0.454143 -0.180181 0.213740 0.123 Uiso 1 1 calc GR . . . .
C18 C 0.52529(16) 0.15794(13) 0.20009(10) 0.0359(6) Uani 1 1 d . . . . .
C19 C 0.60944(18) 0.18801(15) 0.21232(13) 0.0511(7) Uani 1 1 d . . . . .
H19 H 0.649283 0.174511 0.248446 0.061 Uiso 1 1 calc R . . . .
C20 C 0.6357(2) 0.23785(17) 0.17189(15) 0.0615(8) Uani 1 1 d . . . . .
H20 H 0.692472 0.258823 0.181158 0.074 Uiso 1 1 calc R . . . .
C21 C 0.5775(2) 0.25665(17) 0.11755(14) 0.0629(9) Uani 1 1 d . . . . .
H21 H 0.595546 0.289259 0.089836 0.075 Uiso 1 1 calc R . . . .
C22 C 0.4941(2) 0.22754(17) 0.10461(13) 0.0646(8) Uani 1 1 d . . . . .
H22 H 0.454827 0.240511 0.068138 0.078 Uiso 1 1 calc R . . . .
C23 C 0.46749(19) 0.17840(16) 0.14582(12) 0.0534(7) Uani 1 1 d . . . . .
H23 H 0.410111 0.158991 0.136871 0.064 Uiso 1 1 calc R . . . .
C24 C 0.33040(17) 0.00284(17) 0.25729(13) 0.0489(7) Uani 1 1 d . . . . .
C25 C 0.2493(3) -0.0456(3) 0.16206(19) 0.1151(16) Uani 1 1 d D . . . .
H25A H 0.267025 -0.100214 0.178594 0.138 Uiso 0.664(8) 1 calc R . P A 1
H25B H 0.187901 -0.037784 0.160359 0.138 Uiso 0.664(8) 1 calc DR . P A 1
H25C H 0.202978 -0.064148 0.179319 0.138 Uiso 0.336(8) 1 calc R . P A 2
H25D H 0.285544 -0.093044 0.158711 0.138 Uiso 0.336(8) 1 calc R . P A 2
C26 C 0.2620(6) -0.0392(5) 0.1025(3) 0.128(2) Uani 0.664(8) 1 d . . P A 1
H26A H 0.224966 -0.078619 0.076555 0.192 Uiso 0.664(8) 1 calc DGR . P A 1
H26B H 0.322209 -0.050639 0.104210 0.192 Uiso 0.664(8) 1 calc GR . P A 1
H26C H 0.247378 0.015960 0.087342 0.192 Uiso 0.664(8) 1 calc GR . P A 1
C27 C 0.31368(17) 0.13156(17) 0.30906(11) 0.0462(6) Uani 1 1 d . . . . .
C28 C 0.2805(2) 0.2656(2) 0.33945(16) 0.0844(11) Uani 1 1 d D . . . .
H28A H 0.221469 0.257038 0.314354 0.101 Uiso 0.71(2) 1 calc R . P B 1
H28B H 0.297625 0.322168 0.333623 0.101 Uiso 0.71(2) 1 calc R . P B 1
H28C H 0.223002 0.240251 0.332430 0.101 Uiso 0.29(2) 1 calc R . P B 2
H28D H 0.274694 0.315520 0.315270 0.101 Uiso 0.29(2) 1 calc R . P B 2
C29 C 0.2815(9) 0.2534(8) 0.4026(4) 0.128(2) Uani 0.71(2) 1 d D . P B 1
H29A H 0.251328 0.202888 0.406634 0.192 Uiso 0.71(2) 1 calc GR . P B 1
H29B H 0.252900 0.299434 0.415899 0.192 Uiso 0.71(2) 1 calc DGR . P B 1
H29C H 0.341100 0.250004 0.426586 0.192 Uiso 0.71(2) 1 calc DGR . P B 1
C29A C 0.314(2) 0.288(2) 0.4052(7) 0.128(2) Uani 0.29(2) 1 d D . P B 2
H29D H 0.335234 0.239196 0.428050 0.192 Uiso 0.29(2) 1 calc GR . P B 2
H29E H 0.267381 0.312219 0.418970 0.192 Uiso 0.29(2) 1 calc DGR . P B 2
H29F H 0.361003 0.327727 0.410113 0.192 Uiso 0.29(2) 1 calc DGR . P B 2
C26A C 0.2114(12) -0.0084(10) 0.1023(6) 0.128(2) Uani 0.336(8) 1 d D . P A 2
H26D H 0.159562 -0.038523 0.082172 0.192 Uiso 0.336(8) 1 calc DGR . P A 2
H26E H 0.253455 -0.011305 0.079128 0.192 Uiso 0.336(8) 1 calc GR . P A 2
H26F H 0.196557 0.048581 0.106897 0.192 Uiso 0.336(8) 1 calc DGR . P A 2

loop_
_atom_site_aniso_label
_atom_site_aniso_U_11
_atom_site_aniso_U_22
_atom_site_aniso_U_33
_atom_site_aniso_U_23
_atom_site_aniso_U_13
_atom_site_aniso_U_12
O1 0.0959(18) 0.1041(17) 0.0485(13) -0.0090(12) 0.0402(13) -0.0142(13)
O2 0.167(3) 0.0607(13) 0.0449(13) -0.0003(10) 0.0390(15) -0.0019(14)
O3 0.0697(15) 0.0632(13) 0.0751(15) 0.0112(11) 0.0059(12) -0.0239(11)
O4 0.0801(16) 0.0820(14) 0.0498(13) -0.0015(10) 0.0031(11) -0.0370(12)
O5 0.0459(13) 0.0996(17) 0.116(2) 0.0087(13) 0.0454(14) 0.0038(11)
O6 0.0562(13) 0.0573(13) 0.0846(16) -0.0042(10) 0.0302(12) 0.0135(10)
N1 0.0401(12) 0.0526(12) 0.0356(11) 0.0041(9) 0.0189(10) 0.0016(10)
N2 0.0478(13) 0.0362(11) 0.0444(13) 0.0044(9) 0.0190(10) 0.0029(9)
N3 0.0354(11) 0.0419(11) 0.0346(11) 0.0028(8) 0.0123(9) 0.0004(9)
C1 0.0346(14) 0.0564(15) 0.0298(12) 0.0064(11) 0.0072(11) 0.0008(11)
C2 0.0382(15) 0.0740(19) 0.0390(15) 0.0007(13) 0.0072(12) -0.0056(13)
C3 0.0480(18) 0.094(2) 0.0482(18) -0.0044(16) 0.0056(15) -0.0208(16)
C4 0.066(2) 0.073(2) 0.0452(17) -0.0062(14) 0.0020(15) -0.0126(16)
C5 0.0562(18) 0.0664(18) 0.0355(14) -0.0010(13) 0.0098(13) 0.0040(14)
C6 0.0395(14) 0.0529(15) 0.0325(13) 0.0043(11) 0.0093(11) 0.0034(12)
C7 0.0309(13) 0.0472(14) 0.0341(13) 0.0046(10) 0.0149(10) 0.0004(10)
C8 0.0307(13) 0.0501(14) 0.0334(13) 0.0058(10) 0.0119(10) 0.0049(11)
C9 0.0377(15) 0.0583(16) 0.0455(16) 0.0150(12) 0.0173(12) 0.0090(12)
C10 0.0496(16) 0.0482(15) 0.0523(17) 0.0119(12) 0.0227(14) 0.0066(12)
C11 0.0319(13) 0.0414(14) 0.0370(13) 0.0004(10) 0.0149(11) 0.0002(10)
C12 0.0347(13) 0.0404(13) 0.0312(12) 0.0000(10) 0.0096(10) -0.0036(10)
C13 0.0290(13) 0.0453(14) 0.0392(14) 0.0051(10) 0.0129(11) 0.0000(10)
C14 0.0519(17) 0.0678(17) 0.0434(16) 0.0083(13) 0.0246(14) 0.0080(14)
C15 0.059(2) 0.092(2) 0.062(2) 0.0162(16) 0.0351(17) -0.0062(17)
C16 0.072(2) 0.0482(16) 0.0488(18) -0.0047(13) 0.0228(16) 0.0025(14)
C17 0.110(3) 0.057(2) 0.079(2) -0.0176(17) 0.025(2) 0.0007(18)
C18 0.0417(14) 0.0339(12) 0.0359(13) 0.0010(10) 0.0171(11) 0.0006(10)
C19 0.0501(17) 0.0547(16) 0.0530(17) 0.0070(13) 0.0216(14) -0.0050(13)
C20 0.063(2) 0.0583(17) 0.074(2) 0.0053(15) 0.0368(18) -0.0091(15)
C21 0.089(3) 0.0536(17) 0.062(2) 0.0115(14) 0.0477(19) -0.0005(16)
C22 0.084(2) 0.0687(19) 0.0443(17) 0.0176(14) 0.0223(17) 0.0035(17)
C23 0.0554(18) 0.0619(17) 0.0453(16) 0.0070(13) 0.0176(14) -0.0032(14)
C24 0.0367(15) 0.0566(17) 0.0532(18) 0.0061(13) 0.0115(13) -0.0056(13)
C25 0.132(4) 0.127(3) 0.069(3) -0.012(2) -0.003(3) -0.072(3)
C26 0.121(6) 0.139(5) 0.113(3) -0.054(3) 0.010(3) 0.030(3)
C27 0.0361(15) 0.0618(18) 0.0432(15) 0.0113(12) 0.0146(12) 0.0091(13)
C28 0.077(2) 0.099(3) 0.080(3) -0.003(2) 0.027(2) 0.043(2)
C29 0.121(6) 0.139(5) 0.113(3) -0.054(3) 0.010(3) 0.030(3)
C29A 0.121(6) 0.139(5) 0.113(3) -0.054(3) 0.010(3) 0.030(3)
C26A 0.121(6) 0.139(5) 0.113(3) -0.054(3) 0.010(3) 0.030(3)

loop_
_atom_type_symbol
_atom_type_description
_atom_type_scat_dispersion_real
_atom_type_scat_dispersion_imag
_atom_type_scat_source
C C 0.0033 0.0016 'International Tables Vol C Tables 4.2.6.8 and 6.1.1.4'
H H 0.0000 0.0000 'International Tables Vol C Tables 4.2.6.8 and 6.1.1.4'
N N 0.0061 0.0033 'International Tables Vol C Tables 4.2.6.8 and 6.1.1.4'
O O 0.0106 0.0060 'International Tables Vol C Tables 4.2.6.8 and 6.1.1.4'

loop_
_geom_angle_atom_site_label_1
_geom_angle_atom_site_label_2
_geom_angle_atom_site_label_3
_geom_angle
_geom_angle_site_symmetry_1
_geom_angle_site_symmetry_3
_geom_angle_publ_flag
C24 O4 C25 117.4(2) . . ?
C27 O6 C28 117.6(2) . . ?
C6 N1 C7 108.63(17) . . ?
C14 N1 C6 122.1(2) . . ?
C14 N1 C7 124.5(2) . . ?
C11 N2 C10 110.92(19) . . ?
C16 N2 C10 124.4(2) . . ?
C16 N2 C11 122.2(2) . . ?
C12 N3 C13 119.24(19) . . ?
C2 C1 C6 120.4(2) . . ?
C2 C1 C8 129.4(2) . . ?
C6 C1 C8 110.2(2) . . ?
C1 C2 H2 120.6 . . ?
C1 C2 C3 118.8(3) . . ?
C3 C2 H2 120.6 . . ?
C2 C3 H3 119.8 . . ?
C4 C3 C2 120.4(3) . . ?
C4 C3 H3 119.8 . . ?
C3 C4 H4 119.4 . . ?
C3 C4 C5 121.3(3) . . ?
C5 C4 H4 119.4 . . ?
C4 C5 H5 121.1 . . ?
C6 C5 C4 117.7(3) . . ?
C6 C5 H5 121.1 . . ?
C1 C6 N1 109.8(2) . . ?
C5 C6 N1 128.9(2) . . ?
C5 C6 C1 121.3(2) . . ?
N1 C7 H7 108.6 . . ?
N1 C7 C8 103.59(18) . . ?
N1 C7 C13 113.90(18) . . ?
C8 C7 H7 108.6 . . ?
C8 C7 C13 113.45(17) . . ?
C13 C7 H7 108.6 . . ?
C1 C8 C7 102.27(18) . . ?
C1 C8 C9 117.1(2) . . ?
C1 C8 C11 113.87(18) . . ?
C9 C8 C7 109.42(18) . . ?
C11 C8 C7 112.8(2) . . ?
C11 C8 C9 101.70(18) . . ?
C8 C9 H9A 111.2 . . ?
C8 C9 H9B 111.2 . . ?
H9A C9 H9B 109.1 . . ?
C10 C9 C8 103.0(2) . . ?
C10 C9 H9A 111.2 . . ?
C10 C9 H9B 111.2 . . ?
N2 C10 C9 103.77(19) . . ?
N2 C10 H10A 111.0 . . ?
N2 C10 H10B 111.0 . . ?
C9 C10 H10A 111.0 . . ?
C9 C10 H10B 111.0 . . ?
H10A C10 H10B 109.0 . . ?
N2 C11 C8 101.24(17) . . ?
N2 C11 H11 109.3 . . ?
N2 C11 C12 115.48(19) . . ?
C8 C11 H11 109.3 . . ?
C12 C11 C8 111.94(18) . . ?
C12 C11 H11 109.3 . . ?
N3 C12 C11 122.8(2) . . ?
N3 C12 C18 116.5(2) . . ?
C18 C12 C11 120.5(2) . . ?
N3 C13 C7 116.81(18) . . ?
N3 C13 C24 109.52(19) . . ?
N3 C13 C27 106.31(19) . . ?
C24 C13 C7 108.14(19) . . ?
C27 C13 C7 110.66(19) . . ?
C27 C13 C24 104.7(2) . . ?
O1 C14 N1 119.7(3) . . ?
O1 C14 C15 122.0(2) . . ?
N1 C14 C15 118.3(2) . . ?
C14 C15 H15A 109.5 . . ?
C14 C15 H15B 109.5 . . ?
C14 C15 H15C 109.5 . . ?
H15A C15 H15B 109.5 . . ?
H15A C15 H15C 109.5 . . ?
H15B C15 H15C 109.5 . . ?
O2 C16 N2 120.6(2) . . ?
O2 C16 C17 122.6(3) . . ?
N2 C16 C17 116.8(3) . . ?
C16 C17 H17A 109.5 . . ?
C16 C17 H17B 109.5 . . ?
C16 C17 H17C 109.5 . . ?
H17A C17 H17B 109.5 . . ?
H17A C17 H17C 109.5 . . ?
H17B C17 H17C 109.5 . . ?
C19 C18 C12 122.6(2) . . ?
C19 C18 C23 118.4(2) . . ?
C23 C18 C12 119.1(2) . . ?
C18 C19 H19 119.5 . . ?
C18 C19 C20 121.0(3) . . ?
C20 C19 H19 119.5 . . ?
C19 C20 H20 120.1 . . ?
C19 C20 C21 119.9(3) . . ?
C21 C20 H20 120.1 . . ?
C20 C21 H21 120.0 . . ?
C22 C21 C20 120.0(3) . . ?
C22 C21 H21 120.0 . . ?
C21 C22 H22 120.0 . . ?
C21 C22 C23 119.9(3) . . ?
C23 C22 H22 120.0 . . ?
C18 C23 C22 120.8(3) . . ?
C18 C23 H23 119.6 . . ?
C22 C23 H23 119.6 . . ?
O3 C24 O4 124.8(3) . . ?
O3 C24 C13 123.5(3) . . ?
O4 C24 C13 111.7(2) . . ?
O4 C25 H25A 110.0 . . ?
O4 C25 H25B 110.0 . . ?
O4 C25 H25C 110.2 . . ?
O4 C25 H25D 110.2 . . ?
O4 C25 C26A 107.6(7) . . ?
H25A C25 H25B 108.4 . . ?
H25C C25 H25D 108.5 . . ?
C26 C25 O4 108.6(4) . . ?
C26 C25 H25A 110.0 . . ?
C26 C25 H25B 110.0 . . ?
C26A C25 H25C 110.2 . . ?
C26A C25 H25D 110.2 . . ?
C25 C26 H26A 109.5 . . ?
C25 C26 H26B 109.5 . . ?
C25 C26 H26C 109.5 . . ?
H26A C26 H26B 109.5 . . ?
H26A C26 H26C 109.5 . . ?
H26B C26 H26C 109.5 . . ?
O5 C27 O6 125.2(3) . . ?
O5 C27 C13 122.3(3) . . ?
O6 C27 C13 112.5(2) . . ?
O6 C28 H28A 109.4 . . ?
O6 C28 H28B 109.4 . . ?
O6 C28 H28C 109.5 . . ?
O6 C28 H28D 109.5 . . ?
O6 C28 C29 111.0(4) . . ?
O6 C28 C29A 110.8(10) . . ?
H28A C28 H28B 108.0 . . ?
H28C C28 H28D 108.1 . . ?
C29 C28 H28A 109.4 . . ?
C29 C28 H28B 109.4 . . ?
C29A C28 H28C 109.5 . . ?
C29A C28 H28D 109.5 . . ?
C28 C29 H29A 109.5 . . ?
C28 C29 H29B 109.5 . . ?
C28 C29 H29C 109.5 . . ?
H29A C29 H29B 109.5 . . ?
H29A C29 H29C 109.5 . . ?
H29B C29 H29C 109.5 . . ?
C28 C29A H29D 109.5 . . ?
C28 C29A H29E 109.5 . . ?
C28 C29A H29F 109.5 . . ?
H29D C29A H29E 109.5 . . ?
H29D C29A H29F 109.5 . . ?
H29E C29A H29F 109.5 . . ?
C25 C26A H26D 109.5 . . ?
C25 C26A H26E 109.5 . . ?
C25 C26A H26F 109.5 . . ?
H26D C26A H26E 109.5 . . ?
H26D C26A H26F 109.5 . . ?
H26E C26A H26F 109.5 . . ?

loop_
_geom_bond_atom_site_label_1
_geom_bond_atom_site_label_2
_geom_bond_distance
_geom_bond_site_symmetry_2
_geom_bond_publ_flag
O1 C14 1.228(3) . ?
O2 C16 1.219(3) . ?
O3 C24 1.197(3) . ?
O4 C24 1.308(3) . ?
O4 C25 1.465(4) . ?
O5 C27 1.194(3) . ?
O6 C27 1.301(3) . ?
O6 C28 1.468(3) . ?
N1 C6 1.422(3) . ?
N1 C7 1.480(3) . ?
N1 C14 1.376(3) . ?
N2 C10 1.476(3) . ?
N2 C11 1.471(3) . ?
N2 C16 1.345(3) . ?
N3 C12 1.277(3) . ?
N3 C13 1.465(3) . ?
C1 C2 1.378(3) . ?
C1 C6 1.381(3) . ?
C1 C8 1.516(3) . ?
C2 H2 0.9300 . ?
C2 C3 1.382(4) . ?
C3 H3 0.9300 . ?
C3 C4 1.371(4) . ?
C4 H4 0.9300 . ?
C4 C5 1.391(4) . ?
C5 H5 0.9300 . ?
C5 C6 1.375(3) . ?
C7 H7 0.9800 . ?
C7 C8 1.556(3) . ?
C7 C13 1.578(3) . ?
C8 C9 1.525(3) . ?
C8 C11 1.522(3) . ?
C9 H9A 0.9700 . ?
C9 H9B 0.9700 . ?
C9 C10 1.510(4) . ?
C10 H10A 0.9700 . ?
C10 H10B 0.9700 . ?
C11 H11 0.9800 . ?
C11 C12 1.519(3) . ?
C12 C18 1.483(3) . ?
C13 C24 1.548(4) . ?
C13 C27 1.535(3) . ?
C14 C15 1.502(4) . ?
C15 H15A 0.9600 . ?
C15 H15B 0.9600 . ?
C15 H15C 0.9600 . ?
C16 C17 1.490(4) . ?
C17 H17A 0.9600 . ?
C17 H17B 0.9600 . ?
C17 H17C 0.9600 . ?
C18 C19 1.374(3) . ?
C18 C23 1.384(3) . ?
C19 H19 0.9300 . ?
C19 C20 1.377(4) . ?
C20 H20 0.9300 . ?
C20 C21 1.381(4) . ?
C21 H21 0.9300 . ?
C21 C22 1.357(4) . ?
C22 H22 0.9300 . ?
C22 C23 1.388(4) . ?
C23 H23 0.9300 . ?
C25 H25A 0.9700 . ?
C25 H25B 0.9700 . ?
C25 H25C 0.9700 . ?
C25 H25D 0.9700 . ?
C25 C26 1.448(8) . ?
C25 C26A 1.480(13) . ?
C26 H26A 0.9600 . ?
C26 H26B 0.9600 . ?
C26 H26C 0.9600 . ?
C28 H28A 0.9700 . ?
C28 H28B 0.9700 . ?
C28 H28C 0.9700 . ?
C28 H28D 0.9700 . ?
C28 C29 1.471(8) . ?
C28 C29A 1.518(15) . ?
C29 H29A 0.9600 . ?
C29 H29B 0.9600 . ?
C29 H29C 0.9600 . ?
C29A H29D 0.9600 . ?
C29A H29E 0.9600 . ?
C29A H29F 0.9600 . ?
C26A H26D 0.9600 . ?
C26A H26E 0.9600 . ?
C26A H26F 0.9600 . ?

loop_
_geom_torsion_atom_site_label_1
_geom_torsion_atom_site_label_2
_geom_torsion_atom_site_label_3
_geom_torsion_atom_site_label_4
_geom_torsion
_geom_torsion_site_symmetry_1
_geom_torsion_site_symmetry_2
_geom_torsion_site_symmetry_3
_geom_torsion_site_symmetry_4
_geom_torsion_publ_flag
N1 C7 C8 C1 -21.6(2) . . . . ?
N1 C7 C8 C9 103.3(2) . . . . ?
N1 C7 C8 C11 -144.29(18) . . . . ?
N1 C7 C13 N3 98.0(2) . . . . ?
N1 C7 C13 C24 -138.01(19) . . . . ?
N1 C7 C13 C27 -23.8(3) . . . . ?
N2 C11 C12 N3 79.2(3) . . . . ?
N2 C11 C12 C18 -106.1(2) . . . . ?
N3 C12 C18 C19 133.8(2) . . . . ?
N3 C12 C18 C23 -44.3(3) . . . . ?
N3 C13 C24 O3 157.7(3) . . . . ?
N3 C13 C24 O4 -24.7(3) . . . . ?
N3 C13 C27 O5 135.9(3) . . . . ?
N3 C13 C27 O6 -43.9(3) . . . . ?
C1 C2 C3 C4 0.2(4) . . . . ?
C1 C8 C9 C10 -167.49(19) . . . . ?
C1 C8 C11 N2 167.44(19) . . . . ?
C1 C8 C11 C12 -69.0(3) . . . . ?
C2 C1 C6 N1 -179.2(2) . . . . ?
C2 C1 C6 C5 1.3(4) . . . . ?
C2 C1 C8 C7 -166.8(2) . . . . ?
C2 C1 C8 C9 73.6(3) . . . . ?
C2 C1 C8 C11 -44.8(3) . . . . ?
C2 C3 C4 C5 1.0(4) . . . . ?
C3 C4 C5 C6 -1.0(4) . . . . ?
C4 C5 C6 N1 -179.6(2) . . . . ?
C4 C5 C6 C1 -0.1(4) . . . . ?
C6 N1 C7 C8 23.3(2) . . . . ?
C6 N1 C7 C13 -100.4(2) . . . . ?
C6 N1 C14 O1 14.4(4) . . . . ?
C6 N1 C14 C15 -164.9(2) . . . . ?
C6 C1 C2 C3 -1.3(4) . . . . ?
C6 C1 C8 C7 13.5(2) . . . . ?
C6 C1 C8 C9 -106.1(2) . . . . ?
C6 C1 C8 C11 135.5(2) . . . . ?
C7 N1 C6 C1 -15.6(3) . . . . ?
C7 N1 C6 C5 163.9(2) . . . . ?
C7 N1 C14 O1 167.3(2) . . . . ?
C7 N1 C14 C15 -12.1(4) . . . . ?
C7 C8 C9 C10 76.8(2) . . . . ?
C7 C8 C11 N2 -76.6(2) . . . . ?
C7 C8 C11 C12 47.0(3) . . . . ?
C7 C13 C24 O3 29.4(3) . . . . ?
C7 C13 C24 O4 -153.0(2) . . . . ?
C7 C13 C27 O5 -96.3(3) . . . . ?
C7 C13 C27 O6 83.9(2) . . . . ?
C8 C1 C2 C3 179.0(2) . . . . ?
C8 C1 C6 N1 0.6(3) . . . . ?
C8 C1 C6 C5 -179.0(2) . . . . ?
C8 C7 C13 N3 -20.2(3) . . . . ?
C8 C7 C13 C24 103.8(2) . . . . ?
C8 C7 C13 C27 -142.0(2) . . . . ?
C8 C9 C10 N2 27.6(2) . . . . ?
C8 C11 C12 N3 -36.0(3) . . . . ?
C8 C11 C12 C18 138.8(2) . . . . ?
C9 C8 C11 N2 40.5(2) . . . . ?
C9 C8 C11 C12 164.06(19) . . . . ?
C10 N2 C11 C8 -24.4(2) . . . . ?
C10 N2 C11 C12 -145.5(2) . . . . ?
C10 N2 C16 O2 -165.3(3) . . . . ?
C10 N2 C16 C17 15.1(4) . . . . ?
C11 N2 C10 C9 -1.9(3) . . . . ?
C11 N2 C16 O2 -4.5(4) . . . . ?
C11 N2 C16 C17 175.9(2) . . . . ?
C11 C8 C9 C10 -42.7(2) . . . . ?
C11 C12 C18 C19 -41.2(3) . . . . ?
C11 C12 C18 C23 140.7(2) . . . . ?
C12 N3 C13 C7 36.1(3) . . . . ?
C12 N3 C13 C24 -87.2(3) . . . . ?
C12 N3 C13 C27 160.2(2) . . . . ?
C12 C18 C19 C20 -177.6(2) . . . . ?
C12 C18 C23 C22 178.7(2) . . . . ?
C13 N3 C12 C11 -7.0(3) . . . . ?
C13 N3 C12 C18 178.02(19) . . . . ?
C13 C7 C8 C1 102.4(2) . . . . ?
C13 C7 C8 C9 -132.7(2) . . . . ?
C13 C7 C8 C11 -20.3(3) . . . . ?
C14 N1 C6 C1 141.0(2) . . . . ?
C14 N1 C6 C5 -39.4(4) . . . . ?
C14 N1 C7 C8 -132.7(2) . . . . ?
C14 N1 C7 C13 103.6(3) . . . . ?
C16 N2 C10 C9 160.8(2) . . . . ?
C16 N2 C11 C8 172.5(2) . . . . ?
C16 N2 C11 C12 51.4(3) . . . . ?
C18 C19 C20 C21 -1.5(4) . . . . ?
C19 C18 C23 C22 0.5(4) . . . . ?
C19 C20 C21 C22 1.5(4) . . . . ?
C20 C21 C22 C23 -0.5(4) . . . . ?
C21 C22 C23 C18 -0.5(4) . . . . ?
C23 C18 C19 C20 0.5(4) . . . . ?
C24 O4 C25 C26 -151.2(5) . . . . ?
C24 O4 C25 C26A 169.3(8) . . . . ?
C24 C13 C27 O5 20.0(3) . . . . ?
C24 C13 C27 O6 -159.8(2) . . . . ?
C25 O4 C24 O3 -0.6(5) . . . . ?
C25 O4 C24 C13 -178.2(3) . . . . ?
C27 O6 C28 C29 79.3(8) . . . . ?
C27 O6 C28 C29A 110.5(18) . . . . ?
C27 C13 C24 O3 -88.7(3) . . . . ?
C27 C13 C24 O4 89.0(3) . . . . ?
C28 O6 C27 O5 1.1(4) . . . . ?
C28 O6 C27 C13 -179.1(2) . . . . ?
